data_7153971
loop_
_publ_author_name
'Gharpure, Santosh J.'
'Prasath, V.'

_publ_section_title
;
 Stereoselective synthesis of C-fused pyranoindoles, pyranobenzofurans and
 pyranobenzothiophene scaffolds using oxa-Pictet-Spengler type reaction of
 vinylogous carbonates.
;
_journal_issue 37
_journal_name_full 'Organic &amp; biomolecular chemistry'
_journal_page_first 7397
_journal_page_last 7409
_journal_paper_doi 10.1039/c4ob01387e
_journal_volume 12
_journal_year 2014
_chemical_formula_moiety 'C29 H26 N2 O5 S'
_chemical_formula_sum 'C29 H26 N2 O5 S'
_chemical_formula_weight 514.58
_chemical_name_systematic
;

 ?

;
_space_group_IT_number 2
_symmetry_cell_setting triclinic
_symmetry_space_group_name_Hall '-P 1'
_symmetry_space_group_name_H-M 'P -1'
_atom_sites_solution_hydrogens geom
_atom_sites_solution_primary direct
_atom_sites_solution_secondary difmap
_audit_creation_method SHELXL-97
_cell_angle_alpha 87.310(2)
_cell_angle_beta 87.214(2)
_cell_angle_gamma 82.233(2)
_cell_formula_units_Z 2
_cell_length_a 8.1294(4)
_cell_length_b 8.2212(4)
_cell_length_c 19.5982(10)
_cell_measurement_reflns_used 6617
_cell_measurement_temperature 298(2)
_cell_measurement_theta_max 0.00
_cell_measurement_theta_min 0.00
_cell_volume 1295.19(11)
_computing_cell_refinement APEXII,Bruker,2004
_computing_data_collection APEXII,Bruker,2004
_computing_data_reduction SAINT,Bruker,2004
_computing_molecular_graphics 'ORTEP-3 (Farrugia, 1997)'
_computing_publication_material 'SHELXL-97 (Sheldrick, 2008)'
_computing_structure_refinement 'SHELXL-97 (Sheldrick, 2008)'
_computing_structure_solution 'SHELXS-97 (Sheldrick, 2008)'
_diffrn_ambient_temperature 298(2)
_diffrn_measured_fraction_theta_full 0.983
_diffrn_measured_fraction_theta_max 0.940
_diffrn_measurement_device_type 'Bruker APEXII CCD area detector'
_diffrn_measurement_method 'phi and omega scans'
_diffrn_radiation_monochromator graphite
_diffrn_radiation_source 'fine-focus sealed tube'
_diffrn_radiation_type MoK\a
_diffrn_radiation_wavelength 0.71073
_diffrn_reflns_av_R_equivalents 0.0220
_diffrn_reflns_av_sigmaI/netI 0.0293
_diffrn_reflns_limit_h_max 10
_diffrn_reflns_limit_h_min -10
_diffrn_reflns_limit_k_max 9
_diffrn_reflns_limit_k_min -10
_diffrn_reflns_limit_l_max 26
_diffrn_reflns_limit_l_min -26
_diffrn_reflns_number 16654
_diffrn_reflns_theta_full 25.00
_diffrn_reflns_theta_max 28.24
_diffrn_reflns_theta_min 2.08
_exptl_absorpt_coefficient_mu 0.167
_exptl_absorpt_correction_T_max 0.9802
_exptl_absorpt_correction_T_min 0.9285
_exptl_absorpt_correction_type multi-scan
_exptl_absorpt_process_details ' SADABS (Bruker,2004)'
_exptl_crystal_colour colourless
_exptl_crystal_density_diffrn 1.319
_exptl_crystal_density_method 'not measured'
_exptl_crystal_description Block
_exptl_crystal_F_000 540
_exptl_crystal_size_max 0.45
_exptl_crystal_size_mid 0.35
_exptl_crystal_size_min 0.12
_refine_diff_density_max 0.297
_refine_diff_density_min -0.252
_refine_diff_density_rms 0.040
_refine_ls_extinction_method none
_refine_ls_goodness_of_fit_ref 1.034
_refine_ls_hydrogen_treatment constr
_refine_ls_matrix_type full
_refine_ls_number_parameters 336
_refine_ls_number_reflns 6020
_refine_ls_number_restraints 0
_refine_ls_restrained_S_all 1.034
_refine_ls_R_factor_all 0.0641
_refine_ls_R_factor_gt 0.0423
_refine_ls_shift/su_max 0.003
_refine_ls_shift/su_mean 0.000
_refine_ls_structure_factor_coef Fsqd
_refine_ls_weighting_details 'calc w=1/[\s^2^(Fo^2^)+(0.0539P)^2^+0.3357P] where P=(Fo^2^+2Fc^2^)/3'
_refine_ls_weighting_scheme calc
_refine_ls_wR_factor_gt 0.1057
_refine_ls_wR_factor_ref 0.1182
_reflns_number_gt 4405
_reflns_number_total 6020
_reflns_threshold_expression >2sigma(I)
_cod_data_source_file c4ob01387e2.cif
_cod_data_source_block new
_cod_depositor_comments
;
The following automatic conversions were performed:

'_symmetry_cell_setting' value 'Triclinic' changed to 'triclinic'
according to
/usr/data/users/saulius/crontab/automatic-downloads/rss-feeds/RSC/lib/dictionaries/cif_core.dic
dictionary named 'cif_core.dic' version 2.4.2 from 2011-04-26.

Automatic conversion script
Id: cif_fix_values 2281 2013-09-26 08:29:07Z andrius 

 Adding full bibliography for 7153969--7153972.cif.
;
_cod_original_sg_symbol_Hall ' -P 1'
_cod_original_sg_symbol_H-M P-1
_cod_database_code 7153971

loop_
_symmetry_equiv_pos_as_xyz
'x, y, z'
'-x, -y, -z'

loop_
_atom_site_label
_atom_site_type_symbol
_atom_site_fract_x
_atom_site_fract_y
_atom_site_fract_z
_atom_site_U_iso_or_equiv
_atom_site_adp_type
_atom_site_occupancy
_atom_site_symmetry_multiplicity
_atom_site_calc_flag
_atom_site_refinement_flags
C1 C 0.4528(2) 0.91404(19) 0.27603(8) 0.0369(4) Uani 1 1 d .
H1 H 0.3854 0.8393 0.3014 0.044 Uiso 1 1 calc R
C2 C 0.6325(2) 0.8297(2) 0.26942(9) 0.0408(4) Uani 1 1 d .
H2A H 0.7051 0.9069 0.2509 0.049 Uiso 1 1 calc R
H2B H 0.6708 0.7879 0.3138 0.049 Uiso 1 1 calc R
C3 C 0.63319(19) 0.69198(18) 0.22235(8) 0.0328(3) Uani 1 1 d .
C4 C 0.69536(19) 0.44944(18) 0.16845(8) 0.0333(3) Uani 1 1 d .
C5 C 0.7659(2) 0.2982(2) 0.14512(9) 0.0421(4) Uani 1 1 d .
H5 H 0.8693 0.2489 0.1590 0.051 Uiso 1 1 calc R
C6 C 0.6765(2) 0.2235(2) 0.10040(9) 0.0447(4) Uani 1 1 d .
H6 H 0.7208 0.1219 0.0839 0.054 Uiso 1 1 calc R
C7 C 0.5225(2) 0.2961(2) 0.07956(9) 0.0440(4) Uani 1 1 d .
H7 H 0.4655 0.2428 0.0493 0.053 Uiso 1 1 calc R
C8 C 0.4524(2) 0.4461(2) 0.10295(8) 0.0389(4) Uani 1 1 d .
H8 H 0.3484 0.4938 0.0891 0.047 Uiso 1 1 calc R
C9 C 0.54011(19) 0.52534(18) 0.14790(7) 0.0309(3) Uani 1 1 d .
C10 C 0.50621(19) 0.67816(17) 0.18198(8) 0.0316(3) Uani 1 1 d .
C11 C 0.3620(2) 0.81092(18) 0.17431(8) 0.0339(3) Uani 1 1 d .
H11 H 0.2591 0.7704 0.1913 0.041 Uiso 1 1 calc R
C12 C 0.4371(2) 1.07324(19) 0.31270(8) 0.0360(4) Uani 1 1 d .
C13 C 0.4372(2) 1.2215(2) 0.27632(9) 0.0461(4) Uani 1 1 d .
H13 H 0.4491 1.2230 0.2289 0.055 Uiso 1 1 calc R
C14 C 0.4197(3) 1.3669(2) 0.30965(9) 0.0499(5) Uani 1 1 d .
H14 H 0.4184 1.4661 0.2847 0.060 Uiso 1 1 calc R
C15 C 0.4041(3) 1.3655(2) 0.38005(9) 0.0479(4) Uani 1 1 d .
C16 C 0.4048(3) 1.2185(2) 0.41698(9) 0.0590(6) Uani 1 1 d .
H16 H 0.3952 1.2171 0.4645 0.071 Uiso 1 1 calc R
C17 C 0.4198(3) 1.0735(2) 0.38316(9) 0.0516(5) Uani 1 1 d .
H17 H 0.4181 0.9746 0.4081 0.062 Uiso 1 1 calc R
C18 C 0.3916(4) 1.5198(3) 0.41337(11) 0.0699(7) Uani 1 1 d .
C19 C 0.9341(2) 0.3432(2) 0.30200(8) 0.0389(4) Uani 1 1 d .
C20 C 0.8509(3) 0.3606(3) 0.36466(10) 0.0560(5) Uani 1 1 d .
H20 H 0.8032 0.4637 0.3785 0.067 Uiso 1 1 calc R
C21 C 0.8394(3) 0.2221(3) 0.40664(10) 0.0673(6) Uani 1 1 d .
H21 H 0.7841 0.2334 0.4492 0.081 Uiso 1 1 calc R
C22 C 0.9080(3) 0.0676(3) 0.38695(11) 0.0584(5) Uani 1 1 d .
C23 C 0.9938(3) 0.0540(2) 0.32476(10) 0.0534(5) Uani 1 1 d .
H23 H 1.0427 -0.0490 0.3112 0.064 Uiso 1 1 calc R
C24 C 1.0088(2) 0.1901(2) 0.28199(9) 0.0451(4) Uani 1 1 d .
H24 H 1.0683 0.1792 0.2403 0.054 Uiso 1 1 calc R
C25 C 0.8882(4) -0.0828(3) 0.43185(13) 0.0940(9) Uani 1 1 d .
H25A H 0.8569 -0.0507 0.4776 0.141 Uiso 1 1 calc R
H25B H 0.9916 -0.1548 0.4319 0.141 Uiso 1 1 calc R
H25C H 0.8036 -0.1388 0.4147 0.141 Uiso 1 1 calc R
C26 C 0.3472(2) 0.8701(2) 0.10029(8) 0.0404(4) Uani 1 1 d .
H26A H 0.4469 0.9168 0.0852 0.049 Uiso 1 1 calc R
H26B H 0.3404 0.7767 0.0726 0.049 Uiso 1 1 calc R
C27 C 0.1985(2) 0.99636(19) 0.08841(8) 0.0380(4) Uani 1 1 d .
C28 C 0.0865(3) 1.2141(2) 0.01515(11) 0.0585(5) Uani 1 1 d .
H28A H 0.0684 1.2913 0.0515 0.070 Uiso 1 1 calc R
H28B H -0.0155 1.1674 0.0102 0.070 Uiso 1 1 calc R
C29 C 0.1343(3) 1.2981(3) -0.04944(13) 0.0880(8) Uani 1 1 d .
H29A H 0.2306 1.3507 -0.0430 0.132 Uiso 1 1 calc R
H29B H 0.0442 1.3791 -0.0631 0.132 Uiso 1 1 calc R
H29C H 0.1593 1.2191 -0.0843 0.132 Uiso 1 1 calc R
N1 N 0.75458(16) 0.55221(16) 0.21468(7) 0.0374(3) Uani 1 1 d .
N2 N 0.3857(4) 1.6437(2) 0.43749(11) 0.1076(10) Uani 1 1 d .
O1 O 0.38705(14) 0.95156(13) 0.21037(6) 0.0397(3) Uani 1 1 d .
O2 O 0.95947(17) 0.65555(16) 0.28472(8) 0.0592(4) Uani 1 1 d .
O3 O 1.05805(15) 0.47135(16) 0.19120(7) 0.0536(3) Uani 1 1 d .
O4 O 0.07425(17) 1.01279(17) 0.12438(7) 0.0596(4) Uani 1 1 d .
O5 O 0.22076(15) 1.08515(14) 0.03119(6) 0.0462(3) Uani 1 1 d .
S1 S 0.94405(5) 0.51586(5) 0.24662(2) 0.04120(13) Uani 1 1 d .

loop_
_atom_site_aniso_label
_atom_site_aniso_U_11
_atom_site_aniso_U_22
_atom_site_aniso_U_33
_atom_site_aniso_U_23
_atom_site_aniso_U_13
_atom_site_aniso_U_12
C1 0.0427(9) 0.0318(8) 0.0360(8) -0.0057(6) -0.0041(7) -0.0022(7)
C2 0.0418(9) 0.0364(9) 0.0439(9) -0.0102(7) -0.0114(8) 0.0016(7)
C3 0.0330(8) 0.0283(7) 0.0360(8) -0.0032(6) -0.0041(7) 0.0009(6)
C4 0.0337(8) 0.0317(8) 0.0338(8) -0.0036(6) -0.0010(6) -0.0015(6)
C5 0.0389(9) 0.0379(9) 0.0476(10) -0.0076(7) -0.0015(8) 0.0043(7)
C6 0.0493(10) 0.0349(9) 0.0488(10) -0.0154(7) 0.0055(8) 0.0006(8)
C7 0.0482(10) 0.0405(9) 0.0452(9) -0.0140(7) -0.0020(8) -0.0089(8)
C8 0.0379(9) 0.0374(9) 0.0419(9) -0.0067(7) -0.0065(7) -0.0037(7)
C9 0.0323(8) 0.0283(7) 0.0314(7) -0.0017(6) 0.0002(6) -0.0013(6)
C10 0.0337(8) 0.0272(7) 0.0334(8) -0.0025(6) -0.0036(6) -0.0017(6)
C11 0.0322(8) 0.0308(8) 0.0382(8) -0.0074(6) -0.0041(7) 0.0006(6)
C12 0.0375(9) 0.0323(8) 0.0380(8) -0.0068(6) -0.0017(7) -0.0023(7)
C13 0.0666(12) 0.0391(9) 0.0336(8) -0.0071(7) 0.0070(8) -0.0122(8)
C14 0.0768(14) 0.0316(9) 0.0419(9) -0.0030(7) 0.0070(9) -0.0122(9)
C15 0.0667(12) 0.0353(9) 0.0422(9) -0.0126(7) 0.0066(9) -0.0077(8)
C16 0.0984(17) 0.0468(11) 0.0325(9) -0.0079(8) 0.0074(10) -0.0140(11)
C17 0.0821(14) 0.0354(9) 0.0373(9) -0.0010(7) -0.0002(9) -0.0091(9)
C18 0.118(2) 0.0452(11) 0.0471(11) -0.0119(9) 0.0080(12) -0.0131(12)
C19 0.0323(8) 0.0426(9) 0.0410(9) -0.0023(7) -0.0101(7) 0.0010(7)
C20 0.0578(12) 0.0622(12) 0.0442(10) -0.0078(9) -0.0051(9) 0.0082(10)
C21 0.0679(15) 0.0930(18) 0.0396(10) 0.0029(11) -0.0008(10) -0.0084(13)
C22 0.0642(13) 0.0626(13) 0.0515(11) 0.0091(10) -0.0190(10) -0.0175(11)
C23 0.0586(12) 0.0426(10) 0.0595(12) -0.0009(9) -0.0153(10) -0.0041(9)
C24 0.0433(10) 0.0450(10) 0.0453(10) -0.0030(8) -0.0051(8) 0.0020(8)
C25 0.131(3) 0.0901(19) 0.0690(16) 0.0270(14) -0.0288(16) -0.0475(18)
C26 0.0412(9) 0.0388(9) 0.0383(9) -0.0059(7) -0.0052(7) 0.0080(7)
C27 0.0382(9) 0.0347(8) 0.0406(9) -0.0073(7) -0.0084(7) 0.0018(7)
C28 0.0481(11) 0.0502(11) 0.0730(14) 0.0147(10) -0.0096(10) 0.0051(9)
C29 0.0779(18) 0.0928(19) 0.0837(17) 0.0427(15) -0.0008(14) 0.0055(14)
N1 0.0342(7) 0.0325(7) 0.0446(8) -0.0087(6) -0.0106(6) 0.0040(6)
N2 0.210(3) 0.0474(11) 0.0666(13) -0.0230(10) 0.0066(16) -0.0173(14)
O1 0.0477(7) 0.0305(6) 0.0399(6) -0.0090(5) -0.0117(5) 0.0041(5)
O2 0.0508(8) 0.0449(7) 0.0847(10) -0.0105(7) -0.0280(7) -0.0046(6)
O3 0.0347(7) 0.0610(8) 0.0619(8) 0.0080(7) 0.0045(6) -0.0001(6)
O4 0.0457(8) 0.0637(9) 0.0616(8) 0.0096(7) 0.0042(7) 0.0152(6)
O5 0.0400(7) 0.0458(7) 0.0507(7) 0.0058(6) -0.0084(6) 0.0019(5)
S1 0.0322(2) 0.0381(2) 0.0532(3) -0.00179(18) -0.01041(19) -0.00108(17)

loop_
_atom_type_symbol
_atom_type_description
_atom_type_scat_dispersion_real
_atom_type_scat_dispersion_imag
_atom_type_scat_source
C C 0.0033 0.0016 'International Tables Vol C Tables 4.2.6.8 and 6.1.1.4'
H H 0.0000 0.0000 'International Tables Vol C Tables 4.2.6.8 and 6.1.1.4'
O O 0.0106 0.0060 'International Tables Vol C Tables 4.2.6.8 and 6.1.1.4'
S S 0.1246 0.1234 'International Tables Vol C Tables 4.2.6.8 and 6.1.1.4'
N N 0.0061 0.0033 'International Tables Vol C Tables 4.2.6.8 and 6.1.1.4'

loop_
_geom_angle_atom_site_label_1
_geom_angle_atom_site_label_2
_geom_angle_atom_site_label_3
_geom_angle
O1 C1 C12 107.12(12)
O1 C1 C2 110.56(13)
C12 C1 C2 112.79(13)
O1 C1 H1 108.8
C12 C1 H1 108.8
C2 C1 H1 108.8
C3 C2 C1 106.77(13)
C3 C2 H2A 110.4
C1 C2 H2A 110.4
C3 C2 H2B 110.4
C1 C2 H2B 110.4
H2A C2 H2B 108.6
C10 C3 N1 108.59(13)
C10 C3 C2 123.19(14)
N1 C3 C2 128.11(13)
C5 C4 C9 122.04(14)
C5 C4 N1 130.16(15)
C9 C4 N1 107.79(12)
C6 C5 C4 117.32(16)
C6 C5 H5 121.3
C4 C5 H5 121.3
C5 C6 C7 121.60(15)
C5 C6 H6 119.2
C7 C6 H6 119.2
C8 C7 C6 121.00(15)
C8 C7 H7 119.5
C6 C7 H7 119.5
C7 C8 C9 118.81(16)
C7 C8 H8 120.6
C9 C8 H8 120.6
C8 C9 C4 119.23(14)
C8 C9 C10 133.85(15)
C4 C9 C10 106.92(12)
C3 C10 C9 108.96(13)
C3 C10 C11 122.38(13)
C9 C10 C11 128.59(13)
O1 C11 C10 110.59(12)
O1 C11 C26 105.42(13)
C10 C11 C26 110.71(13)
O1 C11 H11 110.0
C10 C11 H11 110.0
C26 C11 H11 110.0
C17 C12 C13 118.84(15)
C17 C12 C1 120.52(15)
C13 C12 C1 120.64(14)
C14 C13 C12 120.65(16)
C14 C13 H13 119.7
C12 C13 H13 119.7
C13 C14 C15 120.02(16)
C13 C14 H14 120.0
C15 C14 H14 120.0
C16 C15 C14 119.94(15)
C16 C15 C18 121.55(17)
C14 C15 C18 118.48(17)
C15 C16 C17 119.71(16)
C15 C16 H16 120.1
C17 C16 H16 120.1
C16 C17 C12 120.83(16)
C16 C17 H17 119.6
C12 C17 H17 119.6
N2 C18 C15 177.2(3)
C20 C19 C24 120.60(17)
C20 C19 S1 119.72(14)
C24 C19 S1 119.68(14)
C19 C20 C21 118.87(19)
C19 C20 H20 120.6
C21 C20 H20 120.6
C22 C21 C20 121.6(2)
C22 C21 H21 119.2
C20 C21 H21 119.2
C23 C22 C21 118.32(19)
C23 C22 C25 120.6(2)
C21 C22 C25 121.1(2)
C22 C23 C24 121.40(19)
C22 C23 H23 119.3
C24 C23 H23 119.3
C23 C24 C19 119.12(18)
C23 C24 H24 120.4
C19 C24 H24 120.4
C22 C25 H25A 109.5
C22 C25 H25B 109.5
H25A C25 H25B 109.5
C22 C25 H25C 109.5
H25A C25 H25C 109.5
H25B C25 H25C 109.5
C27 C26 C11 113.39(14)
C27 C26 H26A 108.9
C11 C26 H26A 108.9
C27 C26 H26B 108.9
C11 C26 H26B 108.9
H26A C26 H26B 107.7
O4 C27 O5 124.12(15)
O4 C27 C26 125.10(16)
O5 C27 C26 110.75(15)
O5 C28 C29 107.63(18)
O5 C28 H28A 110.2
C29 C28 H28A 110.2
O5 C28 H28B 110.2
C29 C28 H28B 110.2
H28A C28 H28B 108.5
C28 C29 H29A 109.5
C28 C29 H29B 109.5
H29A C29 H29B 109.5
C28 C29 H29C 109.5
H29A C29 H29C 109.5
H29B C29 H29C 109.5
C4 N1 C3 107.72(12)
C4 N1 S1 123.58(11)
C3 N1 S1 128.45(10)
C1 O1 C11 114.09(11)
C27 O5 C28 115.77(14)
O3 S1 O2 120.38(9)
O3 S1 N1 106.97(7)
O2 S1 N1 105.45(7)
O3 S1 C19 108.74(8)
O2 S1 C19 110.02(8)
N1 S1 C19 103.96(7)

loop_
_geom_bond_atom_site_label_1
_geom_bond_atom_site_label_2
_geom_bond_distance
C1 O1 1.4218(18)
C1 C12 1.510(2)
C1 C2 1.532(2)
C1 H1 0.9800
C2 C3 1.493(2)
C2 H2A 0.9700
C2 H2B 0.9700
C3 C10 1.351(2)
C3 N1 1.4185(19)
C4 C5 1.386(2)
C4 C9 1.399(2)
C4 N1 1.4109(19)
C5 C6 1.381(2)
C5 H5 0.9300
C6 C7 1.384(3)
C6 H6 0.9300
C7 C8 1.376(2)
C7 H7 0.9300
C8 C9 1.396(2)
C8 H8 0.9300
C9 C10 1.438(2)
C10 C11 1.498(2)
C11 O1 1.4254(17)
C11 C26 1.514(2)
C11 H11 0.9800
C12 C17 1.381(2)
C12 C13 1.383(2)
C13 C14 1.376(2)
C13 H13 0.9300
C14 C15 1.379(2)
C14 H14 0.9300
C15 C16 1.379(3)
C15 C18 1.443(2)
C16 C17 1.379(2)
C16 H16 0.9300
C17 H17 0.9300
C18 N2 1.137(3)
C19 C20 1.377(3)
C19 C24 1.387(2)
C19 S1 1.7542(18)
C20 C21 1.384(3)
C20 H20 0.9300
C21 C22 1.381(3)
C21 H21 0.9300
C22 C23 1.376(3)
C22 C25 1.505(3)
C23 C24 1.382(3)
C23 H23 0.9300
C24 H24 0.9300
C25 H25A 0.9600
C25 H25B 0.9600
C25 H25C 0.9600
C26 C27 1.503(2)
C26 H26A 0.9700
C26 H26B 0.9700
C27 O4 1.199(2)
C27 O5 1.328(2)
C28 O5 1.450(2)
C28 C29 1.474(3)
C28 H28A 0.9700
C28 H28B 0.9700
C29 H29A 0.9600
C29 H29B 0.9600
C29 H29C 0.9600
N1 S1 1.6749(13)
O2 S1 1.4215(13)
O3 S1 1.4214(14)

loop_
_geom_torsion_atom_site_label_1
_geom_torsion_atom_site_label_2
_geom_torsion_atom_site_label_3
_geom_torsion_atom_site_label_4
_geom_torsion
O1 C1 C2 C3 -50.50(17)
C12 C1 C2 C3 -170.40(13)
C1 C2 C3 C10 14.9(2)
C1 C2 C3 N1 -160.80(16)
C9 C4 C5 C6 -0.2(3)
N1 C4 C5 C6 178.67(16)
C4 C5 C6 C7 0.0(3)
C5 C6 C7 C8 -0.2(3)
C6 C7 C8 C9 0.6(3)
C7 C8 C9 C4 -0.8(2)
C7 C8 C9 C10 -179.65(17)
C5 C4 C9 C8 0.6(2)
N1 C4 C9 C8 -178.50(14)
C5 C4 C9 C10 179.73(15)
N1 C4 C9 C10 0.66(17)
N1 C3 C10 C9 1.45(18)
C2 C3 C10 C9 -174.99(15)
N1 C3 C10 C11 -175.77(14)
C2 C3 C10 C11 7.8(2)
C8 C9 C10 C3 177.66(17)
C4 C9 C10 C3 -1.32(18)
C8 C9 C10 C11 -5.3(3)
C4 C9 C10 C11 175.67(15)
C3 C10 C11 O1 4.5(2)
C9 C10 C11 O1 -172.12(14)
C3 C10 C11 C26 120.97(17)
C9 C10 C11 C26 -55.7(2)
O1 C1 C12 C17 151.47(17)
C2 C1 C12 C17 -86.7(2)
O1 C1 C12 C13 -27.5(2)
C2 C1 C12 C13 94.37(19)
C17 C12 C13 C14 -0.2(3)
C1 C12 C13 C14 178.77(17)
C12 C13 C14 C15 0.9(3)
C13 C14 C15 C16 -0.5(3)
C13 C14 C15 C18 178.0(2)
C14 C15 C16 C17 -0.5(3)
C18 C15 C16 C17 -178.9(2)
C15 C16 C17 C12 1.2(3)
C13 C12 C17 C16 -0.8(3)
C1 C12 C17 C16 -179.79(19)
C16 C15 C18 N2 147(6)
C14 C15 C18 N2 -31(6)
C24 C19 C20 C21 -1.6(3)
S1 C19 C20 C21 177.74(15)
C19 C20 C21 C22 -0.5(3)
C20 C21 C22 C23 2.0(3)
C20 C21 C22 C25 -177.4(2)
C21 C22 C23 C24 -1.4(3)
C25 C22 C23 C24 178.02(19)
C22 C23 C24 C19 -0.7(3)
C20 C19 C24 C23 2.2(3)
S1 C19 C24 C23 -177.12(13)
O1 C11 C26 C27 -63.93(17)
C10 C11 C26 C27 176.46(13)
C11 C26 C27 O4 -24.1(2)
C11 C26 C27 O5 157.74(14)
C5 C4 N1 C3 -178.77(17)
C9 C4 N1 C3 0.19(17)
C5 C4 N1 S1 6.6(3)
C9 C4 N1 S1 -174.47(11)
C10 C3 N1 C4 -1.03(18)
C2 C3 N1 C4 175.18(16)
C10 C3 N1 S1 173.29(12)
C2 C3 N1 S1 -10.5(3)
C12 C1 O1 C11 -168.14(13)
C2 C1 O1 C11 68.60(17)
C10 C11 O1 C1 -42.43(18)
C26 C11 O1 C1 -162.12(13)
O4 C27 O5 C28 3.2(2)
C26 C27 O5 C28 -178.60(14)
C29 C28 O5 C27 179.87(18)
C4 N1 S1 O3 44.90(15)
C3 N1 S1 O3 -128.60(15)
C4 N1 S1 O2 174.17(13)
C3 N1 S1 O2 0.67(17)
C4 N1 S1 C19 -70.07(15)
C3 N1 S1 C19 116.44(15)
C20 C19 S1 O3 170.50(14)
C24 C19 S1 O3 -10.12(16)
C20 C19 S1 O2 36.71(17)
C24 C19 S1 O2 -143.92(14)
C20 C19 S1 N1 -75.80(15)
C24 C19 S1 N1 103.58(14)
